data_4338432
loop_
_publ_author_name
'Kuppuswamy, Subramaniam'
'Powers, Tamara M.'
'Johnson, Bruce M.'
'Brozek, Carl K.'
'Krogman, Jeremy P.'
'Bezpalko, Mark W.'
'Berben, Louise A.'
'Keith, Jason M.'
'Foxman, Bruce M.'
'Thomas, Christine M.'

_publ_section_title
;
 One-electron oxidation chemistry and subsequent reactivity of diiron
 imido complexes.
;
_journal_issue 11
_journal_name_full 'Inorganic chemistry'
_journal_page_first 5429
_journal_page_last 5437
_journal_paper_doi 10.1021/ic403039x
_journal_volume 53
_journal_year 2014
_chemical_formula_moiety 'C49 H60 F1 Fe2 N4 P3'
_chemical_formula_sum 'C49 H60 F Fe2 N4 P3'
_chemical_formula_weight 928.65
_space_group_IT_number 61
_symmetry_cell_setting orthorhombic
_symmetry_space_group_name_Hall '-P 2ac 2ab'
_symmetry_space_group_name_H-M 'P b c a'
_atom_sites_solution_hydrogens difmap
_atom_sites_solution_primary other
_audit_creation_date 2012-06-27
_audit_creation_method CRYSTALS_ver_14.43
_cell_angle_alpha 90
_cell_angle_beta 90
_cell_angle_gamma 90
_cell_formula_units_Z 8
_cell_length_a 20.8313(10)
_cell_length_b 21.4462(11)
_cell_length_c 22.3595(10)
_cell_measurement_reflns_used 9878
_cell_measurement_temperature 120
_cell_measurement_theta_max 30
_cell_measurement_theta_min 3
_cell_volume 9989.2(8)
_computing_cell_refinement 'Apex2 (Bruker AXS, 2006)'
_computing_data_collection 'Apex2 (Bruker AXS, 2006)'
_computing_data_reduction 'Apex2 (Bruker AXS, 2006)'
_computing_molecular_graphics 'CAMERON (Watkin et al., 1996)'
_computing_publication_material 'CRYSTALS (Betteridge et al., 2003)'
_computing_structure_refinement 'CRYSTALS (Betteridge et al., 2003)'
_computing_structure_solution 'Superflip (Palatinus & Chapuis, 2007)'
_diffrn_ambient_temperature 120
_diffrn_measured_fraction_theta_full 0.998
_diffrn_measured_fraction_theta_max 0.998
_diffrn_measurement_device Area
_diffrn_measurement_device_type 'Bruker Kappa Apex2'
_diffrn_measurement_method '\f & \w scans'
_diffrn_radiation_monochromator graphite
_diffrn_radiation_type 'Mo K\a'
_diffrn_radiation_wavelength 0.71073
_diffrn_reflns_av_R_equivalents 0.057
_diffrn_reflns_limit_h_max 29
_diffrn_reflns_limit_h_min 0
_diffrn_reflns_limit_k_max 30
_diffrn_reflns_limit_k_min 0
_diffrn_reflns_limit_l_max 31
_diffrn_reflns_limit_l_min 0
_diffrn_reflns_number 14539
_diffrn_reflns_theta_full 30.010
_diffrn_reflns_theta_max 30.010
_diffrn_reflns_theta_min 1.639
_diffrn_standards_number 0
_exptl_absorpt_coefficient_mu 0.716
_exptl_absorpt_correction_T_max 0.84
_exptl_absorpt_correction_T_min 0.82
_exptl_absorpt_correction_type numerical
_exptl_absorpt_process_details
; 
 Analytical Absorption (De Meulenaer & Tompa, 1965) 
;
_exptl_crystal_colour brown
_exptl_crystal_density_diffrn 1.235
_exptl_crystal_density_method 'not measured'
_exptl_crystal_description prism
_exptl_crystal_F_000 3904
_exptl_crystal_size_max 0.400
_exptl_crystal_size_mid 0.270
_exptl_crystal_size_min 0.250
_platon_squeeze_details
;
During the structure solution, electron density 
difference maps revealed that there were considerable 
disordered solvent molecules which could not be 
successfully modeled.  From history, the remaining 
solvate was likely diethyl ether in a volume of 
876.9 \%A3 per unit cell (8.8%).  It appeared that 
the cavity area contained about four ether molecules, 
located near the centers of symmetry at (0, 0, 0), 
(0, 1/2, 1/2), (1/2, 1/2, 0) and (1/2, 0, 1/2) as 
shown in the bc projection.  Modeling with or 
without restraints was unsuccessful, as was step by 
step acquisition of peaks using successive electron 
density difference maps.  Thus, the structure factors 
were modified using the PLATON SQUEEZE technique, 
in order to produce a "solvate-free" structure factor set.  
PLATON reported a total electron density of 157 e- per 
unit cell, likely representing four ether molecules, 
consistent with our earlier observations.  Use of the 
SQUEEZE technique resulted in a decrease of ca. 1.5 % in R.   
;
_refine_diff_density_max 0.68
_refine_diff_density_min -0.59
_refine_ls_extinction_method None
_refine_ls_goodness_of_fit_ref 0.9888
_refine_ls_hydrogen_treatment constr
_refine_ls_matrix_type full
_refine_ls_number_parameters 532
_refine_ls_number_reflns 14539
_refine_ls_number_restraints 0
_refine_ls_R_factor_all 0.0605
_refine_ls_R_factor_gt 0.0356
_refine_ls_shift/su_max 0.0037772
_refine_ls_shift/su_mean 0.0002067
_refine_ls_structure_factor_coef Fsqd
_refine_ls_weighting_details
;
 Method= Modified Sheldrick 
 w=1/[\s^2^(F^2^) + ( 0.04P)^2^ + 6.32P] 
 ,where P=(max(Fo^2^,0) + 2Fc^2^)/3 
;
_refine_ls_weighting_scheme calc
_refine_ls_wR_factor_all 0.0965
_refine_ls_wR_factor_gt 0.0801
_refine_ls_wR_factor_ref 0.0965
_reflns_limit_h_max 29
_reflns_limit_h_min 0
_reflns_limit_k_max 30
_reflns_limit_k_min 0
_reflns_limit_l_max 31
_reflns_limit_l_min 0
_reflns_number_gt 10059
_reflns_number_total 14539
_reflns_threshold_expression I>2.0\s(I)
_oxford_diffrn_Wilson_B_factor 0.00
_oxford_diffrn_Wilson_scale 0.00
_oxford_refine_ls_r_factor_ref 0.0605
_oxford_refine_ls_scale 0.047471(4)
_oxford_reflns_number_all 14539
_oxford_reflns_threshold_expression_ref I>-10.0\s(I)
_oxford_structure_analysis_title 'sk_544_0m in Pbca'
_cod_data_source_file ic403039x_si_002.cif
_cod_data_source_block 3
_cod_depositor_comments
;
The following automatic conversions were performed:

'_atom_sites_solution_primary' value 'Other' changed to 'other'
according to
/usr/data/users/saulius/crontab/automatic-downloads/rss-feeds/ACS/lib/dictionaries/cif_core.dic
dictionary named 'cif_core.dic' version 2.4.2 from 2011-04-26.

Automatic conversion script
Id: cif_fix_values 2281 2013-09-26 08:29:07Z andrius 

 Adding full bibliography for 4338432--4338435.cif.
;
_cod_original_sg_symbol_Hall '-P 2ac 2ab '
_cod_original_sg_symbol_H-M 'P b c a '
_cod_original_formula_sum 'C49 H60 F1 Fe2 N4 P3'
_cod_database_code 4338432

loop_
_symmetry_equiv_pos_as_xyz
x,y,z
-x,-y,-z
-x+1/2,y+1/2,z
x+1/2,-y+1/2,-z
x,-y+1/2,z+1/2
-x,y+1/2,-z+1/2
-x+1/2,-y,z+1/2
x+1/2,y,-z+1/2

loop_
_atom_site_label
_atom_site_type_symbol
_atom_site_fract_x
_atom_site_fract_y
_atom_site_fract_z
_atom_site_U_iso_or_equiv
_atom_site_occupancy
_atom_site_adp_type
_atom_site_refinement_flags_posn
Fe1 Fe 0.693119(13) 0.420267(11) 0.330018(11) 0.0171 1.0000 Uani .
Fe2 Fe 0.691249(12) 0.311153(11) 0.409078(10) 0.0146 1.0000 Uani .
P1 P 0.62260(2) 0.38513(2) 0.43759(2) 0.0167 1.0000 Uani .
P2 P 0.66700(2) 0.28715(2) 0.31515(2) 0.0180 1.0000 Uani .
P3 P 0.78559(2) 0.35879(2) 0.408368(19) 0.0163 1.0000 Uani .
F1 F 0.69496(6) 0.48794(5) 0.27985(5) 0.0272 1.0000 Uani .
N1 N 0.63335(7) 0.44572(7) 0.39372(7) 0.0195 1.0000 Uani .
N2 N 0.66094(8) 0.35261(7) 0.27811(7) 0.0233 1.0000 Uani .
N3 N 0.78297(7) 0.41214(7) 0.35579(6) 0.0186 1.0000 Uani .
N4 N 0.69087(7) 0.24915(7) 0.45086(6) 0.0197 1.0000 Uani .
C1 C 0.59690(10) 0.50488(8) 0.40017(9) 0.0242 1.0000 Uani .
C2 C 0.57022(11) 0.52830(9) 0.34081(10) 0.0308 1.0000 Uani .
C3 C 0.63922(11) 0.55444(9) 0.42929(11) 0.0358 1.0000 Uani .
C4 C 0.62764(9) 0.40340(9) 0.51808(8) 0.0213 1.0000 Uani .
C5 C 0.66614(10) 0.36702(9) 0.55480(8) 0.0253 1.0000 Uani .
C6 C 0.67095(11) 0.37878(11) 0.61588(9) 0.0338 1.0000 Uani .
C7 C 0.63760(12) 0.42824(12) 0.64076(9) 0.0395 1.0000 Uani .
C8 C 0.59901(12) 0.46511(11) 0.60489(10) 0.0392 1.0000 Uani .
C9 C 0.59313(10) 0.45220(10) 0.54411(9) 0.0315 1.0000 Uani .
C10 C 0.53795(9) 0.36319(8) 0.43139(8) 0.0196 1.0000 Uani .
C11 C 0.50497(9) 0.33240(9) 0.47707(8) 0.0244 1.0000 Uani .
C12 C 0.44264(10) 0.31117(10) 0.46803(9) 0.0301 1.0000 Uani .
C13 C 0.41259(10) 0.32077(10) 0.41333(9) 0.0300 1.0000 Uani .
C14 C 0.44481(10) 0.35087(9) 0.36784(9) 0.0285 1.0000 Uani .
C15 C 0.50695(9) 0.37155(9) 0.37653(8) 0.0243 1.0000 Uani .
C16 C 0.63713(13) 0.35627(9) 0.21549(9) 0.0372 1.0000 Uani .
C17 C 0.68232(17) 0.39423(13) 0.17626(10) 0.0603 1.0000 Uani .
C18 C 0.56957(16) 0.38135(16) 0.21509(12) 0.0685 1.0000 Uani .
C19 C 0.59722(9) 0.23555(8) 0.30740(9) 0.0234 1.0000 Uani .
C20 C 0.58528(11) 0.20257(9) 0.25441(10) 0.0336 1.0000 Uani .
C21 C 0.53672(12) 0.15837(10) 0.25212(12) 0.0437 1.0000 Uani .
C22 C 0.49995(11) 0.14591(11) 0.30193(14) 0.0464 1.0000 Uani .
C23 C 0.50996(11) 0.17890(10) 0.35409(13) 0.0428 1.0000 Uani .
C24 C 0.55840(10) 0.22347(9) 0.35695(10) 0.0299 1.0000 Uani .
C25 C 0.72784(9) 0.23899(8) 0.27832(7) 0.0200 1.0000 Uani .
C26 C 0.77725(11) 0.26719(9) 0.24661(8) 0.0290 1.0000 Uani .
C27 C 0.82769(11) 0.23211(11) 0.22425(9) 0.0349 1.0000 Uani .
C28 C 0.82934(11) 0.16831(11) 0.23352(9) 0.0321 1.0000 Uani .
C29 C 0.78042(10) 0.13929(9) 0.26440(8) 0.0280 1.0000 Uani .
C30 C 0.72991(10) 0.17409(8) 0.28682(8) 0.0230 1.0000 Uani .
C31 C 0.84053(9) 0.44726(9) 0.33588(9) 0.0241 1.0000 Uani .
C32 C 0.82861(12) 0.51653(10) 0.33218(12) 0.0419 1.0000 Uani .
C33 C 0.86531(14) 0.42220(12) 0.27698(12) 0.0524 1.0000 Uani .
C34 C 0.85684(9) 0.30951(8) 0.39931(8) 0.0203 1.0000 Uani .
C35 C 0.91825(9) 0.33277(10) 0.41179(9) 0.0277 1.0000 Uani .
C36 C 0.97234(10) 0.29737(11) 0.40085(10) 0.0337 1.0000 Uani .
C37 C 0.96657(11) 0.23779(11) 0.37792(9) 0.0350 1.0000 Uani .
C38 C 0.90663(11) 0.21339(10) 0.36666(9) 0.0314 1.0000 Uani .
C39 C 0.85182(10) 0.24889(9) 0.37788(8) 0.0230 1.0000 Uani .
C40 C 0.80375(9) 0.39548(9) 0.48039(8) 0.0208 1.0000 Uani .
C41 C 0.78297(10) 0.45617(9) 0.49195(9) 0.0255 1.0000 Uani .
C42 C 0.79003(11) 0.48184(10) 0.54867(10) 0.0345 1.0000 Uani .
C43 C 0.81779(12) 0.44750(11) 0.59419(9) 0.0376 1.0000 Uani .
C44 C 0.83850(11) 0.38715(11) 0.58299(9) 0.0358 1.0000 Uani .
C45 C 0.83141(10) 0.36113(10) 0.52662(8) 0.0276 1.0000 Uani .
C46 C 0.68943(9) 0.19374(9) 0.48764(8) 0.0229 1.0000 Uani .
C47 C 0.62816(10) 0.19579(10) 0.52570(10) 0.0343 1.0000 Uani .
C48 C 0.68815(11) 0.13698(9) 0.44639(10) 0.0341 1.0000 Uani .
C49 C 0.74921(11) 0.19307(11) 0.52693(10) 0.0338 1.0000 Uani .
H11 H 0.5577 0.4967 0.4264 0.0293 1.0000 Uiso R
H21 H 0.5473 0.5673 0.3472 0.0459 1.0000 Uiso R
H22 H 0.6045 0.5351 0.3128 0.0456 1.0000 Uiso R
H23 H 0.5402 0.4974 0.3252 0.0459 1.0000 Uiso R
H31 H 0.6141 0.5918 0.4362 0.0541 1.0000 Uiso R
H32 H 0.6743 0.5637 0.4018 0.0540 1.0000 Uiso R
H33 H 0.6569 0.5381 0.4664 0.0539 1.0000 Uiso R
H51 H 0.6895 0.3342 0.5381 0.0300 1.0000 Uiso R
H61 H 0.6969 0.3539 0.6403 0.0410 1.0000 Uiso R
H71 H 0.6405 0.4372 0.6816 0.0469 1.0000 Uiso R
H81 H 0.5759 0.4988 0.6215 0.0471 1.0000 Uiso R
H91 H 0.5637 0.4760 0.5204 0.0379 1.0000 Uiso R
H111 H 0.5247 0.3262 0.5142 0.0293 1.0000 Uiso R
H121 H 0.4209 0.2891 0.4988 0.0359 1.0000 Uiso R
H131 H 0.3711 0.3061 0.4068 0.0358 1.0000 Uiso R
H141 H 0.4243 0.3576 0.3310 0.0337 1.0000 Uiso R
H151 H 0.5287 0.3907 0.3455 0.0289 1.0000 Uiso R
H161 H 0.6358 0.3151 0.1996 0.0428 1.0000 Uiso R
H171 H 0.7244 0.3761 0.1759 0.0888 1.0000 Uiso R
H172 H 0.6656 0.3948 0.1363 0.0887 1.0000 Uiso R
H173 H 0.6848 0.4361 0.1913 0.0889 1.0000 Uiso R
H181 H 0.5424 0.3547 0.2378 0.1027 1.0000 Uiso R
H182 H 0.5705 0.4218 0.2327 0.1025 1.0000 Uiso R
H183 H 0.5554 0.3844 0.1746 0.1027 1.0000 Uiso R
H201 H 0.6100 0.2104 0.2203 0.0396 1.0000 Uiso R
H211 H 0.5298 0.1360 0.2168 0.0532 1.0000 Uiso R
H221 H 0.4673 0.1155 0.3002 0.0559 1.0000 Uiso R
H231 H 0.4836 0.1712 0.3876 0.0513 1.0000 Uiso R
H241 H 0.5654 0.2451 0.3924 0.0346 1.0000 Uiso R
H261 H 0.7764 0.3100 0.2405 0.0341 1.0000 Uiso R
H271 H 0.8614 0.2521 0.2034 0.0425 1.0000 Uiso R
H281 H 0.8638 0.1443 0.2186 0.0388 1.0000 Uiso R
H291 H 0.7813 0.0964 0.2702 0.0329 1.0000 Uiso R
H301 H 0.6964 0.1545 0.3080 0.0283 1.0000 Uiso R
H311 H 0.8736 0.4395 0.3655 0.0281 1.0000 Uiso R
H321 H 0.8681 0.5378 0.3226 0.0626 1.0000 Uiso R
H322 H 0.8126 0.5309 0.3700 0.0626 1.0000 Uiso R
H323 H 0.7969 0.5247 0.3025 0.0632 1.0000 Uiso R
H331 H 0.8329 0.4281 0.2478 0.0754 1.0000 Uiso R
H332 H 0.9027 0.4448 0.2649 0.0757 1.0000 Uiso R
H333 H 0.8750 0.3780 0.2809 0.0759 1.0000 Uiso R
H351 H 0.9230 0.3721 0.4275 0.0330 1.0000 Uiso R
H361 H 1.0130 0.3126 0.4092 0.0401 1.0000 Uiso R
H371 H 1.0035 0.2145 0.3707 0.0425 1.0000 Uiso R
H381 H 0.9029 0.1730 0.3512 0.0370 1.0000 Uiso R
H391 H 0.8104 0.2322 0.3707 0.0280 1.0000 Uiso R
H411 H 0.7646 0.4796 0.4614 0.0308 1.0000 Uiso R
H421 H 0.7753 0.5220 0.5561 0.0410 1.0000 Uiso R
H431 H 0.8224 0.4655 0.6323 0.0453 1.0000 Uiso R
H441 H 0.8570 0.3635 0.6135 0.0429 1.0000 Uiso R
H451 H 0.8456 0.3208 0.5198 0.0317 1.0000 Uiso R
H471 H 0.6295 0.2302 0.5536 0.0520 1.0000 Uiso R
H472 H 0.6253 0.1569 0.5474 0.0520 1.0000 Uiso R
H473 H 0.5905 0.2002 0.5002 0.0517 1.0000 Uiso R
H481 H 0.6851 0.1000 0.4706 0.0497 1.0000 Uiso R
H482 H 0.7265 0.1359 0.4226 0.0499 1.0000 Uiso R
H483 H 0.6514 0.1392 0.4204 0.0497 1.0000 Uiso R
H491 H 0.7486 0.2291 0.5535 0.0506 1.0000 Uiso R
H492 H 0.7870 0.1939 0.5020 0.0505 1.0000 Uiso R
H493 H 0.7488 0.1553 0.5501 0.0509 1.0000 Uiso R

loop_
_atom_site_aniso_label
_atom_site_aniso_U_11
_atom_site_aniso_U_22
_atom_site_aniso_U_33
_atom_site_aniso_U_23
_atom_site_aniso_U_13
_atom_site_aniso_U_12
Fe1 0.02177(13) 0.01247(11) 0.01711(11) -0.00050(9) -0.00092(10) -0.00037(10)
Fe2 0.01573(12) 0.01240(11) 0.01568(11) 0.00018(9) -0.00051(9) 0.00032(10)
P1 0.0166(2) 0.0152(2) 0.0181(2) -0.00069(16) -0.00008(17) 0.00092(17)
P2 0.0240(2) 0.01241(19) 0.0176(2) -0.00015(16) -0.00365(18) -0.00086(18)
P3 0.0170(2) 0.0145(2) 0.0175(2) -0.00046(16) 0.00011(17) -0.00056(17)
F1 0.0364(7) 0.0164(5) 0.0289(6) 0.0052(4) 0.0016(5) -0.0006(5)
N1 0.0201(8) 0.0147(7) 0.0236(7) 0.0001(6) 0.0009(6) 0.0021(6)
N2 0.0388(10) 0.0137(7) 0.0173(7) 0.0010(6) -0.0072(7) -0.0001(7)
N3 0.0202(8) 0.0156(7) 0.0200(7) 0.0009(6) 0.0013(6) -0.0012(6)
N4 0.0211(8) 0.0179(7) 0.0202(7) 0.0024(6) 0.0008(6) 0.0012(6)
C1 0.0236(10) 0.0163(8) 0.0326(10) -0.0021(7) 0.0003(8) 0.0043(7)
C2 0.0298(11) 0.0207(9) 0.0419(12) 0.0067(8) -0.0008(9) 0.0048(8)
C3 0.0370(12) 0.0201(10) 0.0504(13) -0.0076(9) -0.0055(10) 0.0013(9)
C4 0.0188(9) 0.0244(9) 0.0205(8) -0.0045(7) 0.0018(7) -0.0035(7)
C5 0.0257(10) 0.0293(10) 0.0209(8) -0.0027(7) 0.0032(8) -0.0006(8)
C6 0.0339(12) 0.0455(13) 0.0219(9) -0.0013(9) -0.0012(9) -0.0014(10)
C7 0.0415(13) 0.0546(15) 0.0223(10) -0.0130(10) 0.0044(9) -0.0037(12)
C8 0.0408(13) 0.0441(13) 0.0327(11) -0.0169(10) 0.0086(10) 0.0053(11)
C9 0.0312(11) 0.0350(11) 0.0283(10) -0.0066(9) 0.0017(9) 0.0082(9)
C10 0.0185(9) 0.0168(8) 0.0234(8) -0.0023(7) -0.0003(7) 0.0039(7)
C11 0.0212(10) 0.0299(10) 0.0222(9) 0.0008(8) -0.0008(7) -0.0012(8)
C12 0.0236(10) 0.0383(11) 0.0284(10) -0.0002(9) 0.0041(8) -0.0056(9)
C13 0.0170(9) 0.0380(11) 0.0350(11) -0.0041(9) -0.0009(8) -0.0037(9)
C14 0.0255(11) 0.0301(10) 0.0298(10) 0.0017(8) -0.0085(8) 0.0004(9)
C15 0.0243(10) 0.0221(9) 0.0266(9) 0.0032(7) -0.0037(8) -0.0005(8)
C16 0.0720(17) 0.0193(9) 0.0203(9) -0.0016(7) -0.0184(10) 0.0004(10)
C17 0.119(3) 0.0411(14) 0.0205(10) 0.0080(10) -0.0134(13) -0.0159(16)
C18 0.082(2) 0.080(2) 0.0436(15) -0.0076(15) -0.0423(16) 0.0238(19)
C19 0.0232(10) 0.0138(8) 0.0333(10) -0.0007(7) -0.0109(8) 0.0011(7)
C20 0.0391(13) 0.0248(10) 0.0370(11) -0.0010(9) -0.0181(10) -0.0013(9)
C21 0.0434(14) 0.0262(11) 0.0615(16) -0.0076(11) -0.0322(13) -0.0006(10)
C22 0.0214(11) 0.0298(12) 0.088(2) -0.0051(13) -0.0150(13) -0.0052(10)
C23 0.0251(12) 0.0288(11) 0.0746(18) -0.0031(12) 0.0038(12) -0.0010(9)
C24 0.0227(10) 0.0184(9) 0.0486(12) -0.0043(9) -0.0010(9) -0.0005(8)
C25 0.0277(10) 0.0172(8) 0.0152(7) -0.0023(6) -0.0034(7) 0.0003(7)
C26 0.0410(13) 0.0234(9) 0.0224(9) 0.0015(8) 0.0050(9) -0.0040(9)
C27 0.0400(13) 0.0383(12) 0.0264(10) 0.0034(9) 0.0113(9) -0.0033(10)
C28 0.0339(12) 0.0385(12) 0.0239(9) -0.0072(9) 0.0023(9) 0.0085(10)
C29 0.0361(12) 0.0216(9) 0.0262(9) -0.0042(8) -0.0051(9) 0.0048(9)
C30 0.0290(11) 0.0180(9) 0.0219(8) -0.0003(7) -0.0027(8) -0.0002(8)
C31 0.0221(10) 0.0218(9) 0.0285(9) 0.0033(7) 0.0048(8) -0.0035(8)
C32 0.0374(13) 0.0207(10) 0.0676(16) 0.0006(11) 0.0115(12) -0.0082(9)
C33 0.0628(18) 0.0447(14) 0.0499(14) -0.0075(12) 0.0352(13) -0.0176(13)
C34 0.0192(9) 0.0213(9) 0.0203(8) 0.0026(7) 0.0011(7) 0.0009(7)
C35 0.0206(10) 0.0293(10) 0.0333(10) 0.0042(8) -0.0014(8) -0.0032(8)
C36 0.0177(10) 0.0485(13) 0.0350(11) 0.0134(10) 0.0007(9) 0.0014(9)
C37 0.0284(11) 0.0510(14) 0.0256(10) 0.0034(9) 0.0048(9) 0.0197(10)
C38 0.0376(12) 0.0322(11) 0.0244(9) -0.0045(8) -0.0026(9) 0.0152(10)
C39 0.0243(10) 0.0230(9) 0.0217(8) -0.0002(7) -0.0026(7) 0.0051(8)
C40 0.0180(9) 0.0241(9) 0.0203(8) -0.0022(7) 0.0004(7) -0.0037(8)
C41 0.0287(10) 0.0228(9) 0.0252(9) -0.0041(7) -0.0012(8) -0.0029(8)
C42 0.0424(13) 0.0268(10) 0.0343(11) -0.0126(9) 0.0000(10) -0.0067(10)
C43 0.0446(14) 0.0429(13) 0.0254(10) -0.0119(9) -0.0034(9) -0.0085(11)
C44 0.0373(12) 0.0466(13) 0.0235(9) 0.0002(9) -0.0082(9) -0.0028(11)
C45 0.0283(11) 0.0303(10) 0.0241(9) -0.0004(8) -0.0040(8) 0.0002(9)
C46 0.0218(9) 0.0206(9) 0.0263(9) 0.0076(7) 0.0019(8) 0.0017(8)
C47 0.0302(12) 0.0369(12) 0.0358(11) 0.0145(9) 0.0096(9) 0.0014(10)
C48 0.0408(13) 0.0189(9) 0.0426(12) 0.0049(9) 0.0009(10) 0.0062(9)
C49 0.0298(11) 0.0372(12) 0.0345(11) 0.0124(9) -0.0031(9) 0.0039(10)

loop_
_atom_type_symbol
_atom_type_scat_dispersion_real
_atom_type_scat_dispersion_imag
_atom_type_scat_Cromer_Mann_a1
_atom_type_scat_Cromer_Mann_b1
_atom_type_scat_Cromer_Mann_a2
_atom_type_scat_Cromer_Mann_b2
_atom_type_scat_Cromer_Mann_a3
_atom_type_scat_Cromer_Mann_b3
_atom_type_scat_Cromer_Mann_a4
_atom_type_scat_Cromer_Mann_b4
_atom_type_scat_Cromer_Mann_c
_atom_type_scat_source
C 0.0033 0.0016 2.3100 20.8439 1.0200 10.2075 1.5886 0.5687 0.8650 51.6512 0.2156 'International Tables Vol C 4.2.6.8 and 6.1.1.4'
H 0.0000 0.0000 0.4930 10.5109 0.3229 26.1257 0.1402 3.1424 0.0408 57.7998 0.0030 'International Tables Vol C 4.2.6.8 and 6.1.1.4'
N 0.0061 0.0033 12.2126 0.0057 3.1322 9.8933 2.0125 28.9975 1.1663 0.5826 -11.5290 'International Tables Vol C 4.2.6.8 and 6.1.1.4'
F 0.0171 0.0103 3.5392 10.2825 2.6412 4.2944 1.5170 0.2615 1.0243 26.1476 0.2776 'International Tables Vol C 4.2.6.8 and 6.1.1.4'
P 0.1023 0.0942 6.4345 1.9067 4.1791 27.1570 1.7800 0.5260 1.4908 68.1645 1.1149 'International Tables Vol C 4.2.6.8 and 6.1.1.4'
Fe 0.3463 0.8444 11.7695 4.7611 7.3573 0.3072 3.5222 15.3535 2.3045 76.8805 1.0369 'International Tables Vol C 4.2.6.8 and 6.1.1.4'

loop_
_geom_angle_atom_site_label_1
_geom_angle_atom_site_label_2
_geom_angle_atom_site_label_3
_geom_angle
_geom_angle_publ_flag
Fe2 Fe1 P1 44.791(11) yes
Fe2 Fe1 P2 44.547(11) yes
P1 Fe1 P2 75.402(14) yes
Fe2 Fe1 P3 44.483(11) yes
P1 Fe1 P3 73.783(14) yes
P2 Fe1 P3 75.523(14) yes
Fe2 Fe1 F1 179.23(4) yes
P1 Fe1 F1 135.97(4) yes
P2 Fe1 F1 134.95(4) yes
P3 Fe1 F1 135.28(4) yes
Fe2 Fe1 N1 77.10(4) yes
P1 Fe1 N1 32.52(4) yes
P2 Fe1 N1 103.60(4) yes
P3 Fe1 N1 96.22(4) yes
F1 Fe1 N1 103.66(6) yes
Fe2 Fe1 N2 76.32(4) yes
P1 Fe1 N2 97.11(5) yes
P2 Fe1 N2 32.13(4) yes
P3 Fe1 N2 104.17(5) yes
F1 Fe1 N2 103.24(6) yes
Fe2 Fe1 N3 76.42(4) yes
P1 Fe1 N3 102.40(4) yes
P2 Fe1 N3 97.11(4) yes
P3 Fe1 N3 32.41(4) yes
F1 Fe1 N3 103.26(6) yes
N1 Fe1 N2 114.46(7) yes
N1 Fe1 N3 114.49(6) yes
N2 Fe1 N3 115.47(7) yes
Fe1 Fe2 P1 67.233(14) yes
Fe1 Fe2 P2 67.541(14) yes
P1 Fe2 P2 106.84(2) yes
Fe1 Fe2 P3 67.413(14) yes
P1 Fe2 P3 104.061(19) yes
P2 Fe2 P3 107.58(2) yes
Fe1 Fe2 N4 177.96(5) yes
P1 Fe2 N4 114.52(6) yes
P2 Fe2 N4 110.66(5) yes
P3 Fe2 N4 112.69(6) yes
Fe2 P1 Fe1 67.976(14) yes
Fe2 P1 N1 107.74(6) yes
Fe2 P1 C4 113.19(6) yes
Fe1 P1 C4 136.13(6) yes
N1 P1 C4 113.99(8) yes
Fe2 P1 C10 114.42(6) yes
Fe1 P1 C10 119.28(6) yes
N1 P1 C10 106.82(8) yes
C4 P1 C10 100.56(8) yes
Fe2 P2 Fe1 67.911(14) yes
Fe2 P2 N2 107.31(6) yes
Fe2 P2 C19 114.16(7) yes
Fe1 P2 C19 138.29(6) yes
N2 P2 C19 114.13(8) yes
Fe2 P2 C25 113.51(6) yes
Fe1 P2 C25 118.23(6) yes
N2 P2 C25 108.06(8) yes
C19 P2 C25 99.54(9) yes
Fe1 P3 Fe2 68.105(15) yes
Fe2 P3 N3 107.29(6) yes
Fe1 P3 C34 136.76(6) yes
Fe2 P3 C34 116.96(6) yes
N3 P3 C34 110.46(8) yes
Fe1 P3 C40 118.03(6) yes
Fe2 P3 C40 112.03(6) yes
N3 P3 C40 109.70(8) yes
C34 P3 C40 100.23(8) yes
Fe1 N1 P1 107.39(8) yes
Fe1 N1 C1 129.06(12) yes
P1 N1 C1 123.21(12) yes
Fe1 N2 P2 107.88(8) yes
Fe1 N2 C16 128.86(12) yes
P2 N2 C16 123.23(13) yes
Fe1 N3 P3 107.66(8) yes
Fe1 N3 C31 129.50(12) yes
P3 N3 C31 122.80(13) yes
Fe2 N4 C46 179.00(14) yes
N1 C1 C2 112.54(15) yes
N1 C1 C3 109.92(16) yes
C2 C1 C3 110.64(17) yes
N1 C1 H11 108.6 no
C2 C1 H11 105.4 no
C3 C1 H11 109.6 no
C1 C2 H21 109.5 no
C1 C2 H22 110.3 no
H21 C2 H22 109.2 no
C1 C2 H23 108.8 no
H21 C2 H23 108.8 no
H22 C2 H23 110.2 no
C1 C3 H31 109.3 no
C1 C3 H32 107.8 no
H31 C3 H32 109.7 no
C1 C3 H33 109.4 no
H31 C3 H33 111.4 no
H32 C3 H33 109.1 no
P1 C4 C5 119.38(14) yes
P1 C4 C9 122.44(15) yes
C5 C4 C9 118.18(17) yes
C4 C5 C6 121.34(19) yes
C4 C5 H51 119.2 no
C6 C5 H51 119.5 no
C5 C6 C7 119.8(2) yes
C5 C6 H61 120.7 no
C7 C6 H61 119.5 no
C6 C7 C8 119.76(19) yes
C6 C7 H71 121.1 no
C8 C7 H71 119.1 no
C7 C8 C9 120.2(2) yes
C7 C8 H81 120.4 no
C9 C8 H81 119.4 no
C4 C9 C8 120.7(2) yes
C4 C9 H91 119.9 no
C8 C9 H91 119.4 no
P1 C10 C11 122.69(14) yes
P1 C10 C15 118.60(14) yes
C11 C10 C15 118.36(17) yes
C10 C11 C12 120.52(18) yes
C10 C11 H111 120.0 no
C12 C11 H111 119.5 no
C11 C12 C13 120.01(19) yes
C11 C12 H121 120.2 no
C13 C12 H121 119.8 no
C12 C13 C14 119.95(19) yes
C12 C13 H131 120.3 no
C14 C13 H131 119.7 no
C13 C14 C15 120.17(18) yes
C13 C14 H141 119.8 no
C15 C14 H141 120.0 no
C10 C15 C14 120.99(18) yes
C10 C15 H151 119.3 no
C14 C15 H151 119.7 no
N2 C16 C17 111.36(19) yes
N2 C16 C18 109.63(19) yes
C17 C16 C18 112.5(2) yes
N2 C16 H161 108.1 no
C17 C16 H161 107.4 no
C18 C16 H161 107.6 no
C16 C17 H171 110.6 no
C16 C17 H172 108.6 no
H171 C17 H172 109.3 no
C16 C17 H173 109.4 no
H171 C17 H173 109.5 no
H172 C17 H173 109.4 no
C16 C18 H181 109.8 no
C16 C18 H182 107.7 no
H181 C18 H182 109.8 no
C16 C18 H183 108.6 no
H181 C18 H183 111.3 no
H182 C18 H183 109.5 no
P2 C19 C20 121.64(17) yes
P2 C19 C24 119.73(15) yes
C20 C19 C24 118.31(19) yes
C19 C20 C21 120.4(2) yes
C19 C20 H201 120.0 no
C21 C20 H201 119.6 no
C20 C21 C22 120.5(2) yes
C20 C21 H211 119.6 no
C22 C21 H211 119.8 no
C21 C22 C23 120.0(2) yes
C21 C22 H221 120.1 no
C23 C22 H221 119.9 no
C22 C23 C24 120.0(2) yes
C22 C23 H231 119.6 no
C24 C23 H231 120.4 no
C19 C24 C23 120.7(2) yes
C19 C24 H241 119.6 no
C23 C24 H241 119.7 no
P2 C25 C26 119.82(14) yes
P2 C25 C30 121.27(14) yes
C26 C25 C30 118.53(18) yes
C25 C26 C27 120.65(18) yes
C25 C26 H261 119.5 no
C27 C26 H261 119.8 no
C26 C27 C28 120.1(2) yes
C26 C27 H271 119.7 no
C28 C27 H271 120.2 no
C27 C28 C29 120.2(2) yes
C27 C28 H281 120.3 no
C29 C28 H281 119.5 no
C28 C29 C30 119.98(18) yes
C28 C29 H291 120.1 no
C30 C29 H291 119.9 no
C25 C30 C29 120.56(18) yes
C25 C30 H301 119.1 no
C29 C30 H301 120.3 no
N3 C31 C32 112.54(17) yes
N3 C31 C33 110.88(16) yes
C32 C31 C33 111.00(19) yes
N3 C31 H311 106.4 no
C32 C31 H311 108.8 no
C33 C31 H311 106.9 no
C31 C32 H321 109.7 no
C31 C32 H322 108.9 no
H321 C32 H322 110.0 no
C31 C32 H323 109.5 no
H321 C32 H323 110.4 no
H322 C32 H323 108.4 no
C31 C33 H331 108.0 no
C31 C33 H332 110.1 no
H331 C33 H332 108.5 no
C31 C33 H333 109.8 no
H331 C33 H333 109.9 no
H332 C33 H333 110.5 no
P3 C34 C35 120.80(14) yes
P3 C34 C39 121.10(14) yes
C35 C34 C39 118.06(18) yes
C34 C35 C36 120.9(2) yes
C34 C35 H351 120.1 no
C36 C35 H351 118.9 no
C35 C36 C37 120.2(2) yes
C35 C36 H361 121.1 no
C37 C36 H361 118.7 no
C36 C37 C38 119.86(19) yes
C36 C37 H371 119.2 no
C38 C37 H371 120.9 no
C37 C38 C39 120.1(2) yes
C37 C38 H381 119.7 no
C39 C38 H381 120.2 no
C38 C39 C34 120.73(19) yes
C38 C39 H391 120.6 no
C34 C39 H391 118.7 no
P3 C40 C41 119.96(14) yes
P3 C40 C45 120.68(15) yes
C41 C40 C45 118.92(17) yes
C40 C41 C42 120.35(19) yes
C40 C41 H411 119.6 no
C42 C41 H411 120.1 no
C41 C42 C43 120.3(2) yes
C41 C42 H421 119.7 no
C43 C42 H421 120.0 no
C42 C43 C44 119.61(19) yes
C42 C43 H431 119.4 no
C44 C43 H431 121.0 no
C43 C44 C45 120.4(2) yes
C43 C44 H441 120.3 no
C45 C44 H441 119.3 no
C40 C45 C44 120.4(2) yes
C40 C45 H451 120.2 no
C44 C45 H451 119.4 no
N4 C46 C47 108.01(15) yes
N4 C46 C48 108.18(15) yes
C47 C46 C48 110.06(17) yes
N4 C46 C49 108.59(16) yes
C47 C46 C49 111.11(17) yes
C48 C46 C49 110.78(17) yes
C46 C47 H471 110.9 no
C46 C47 H472 107.8 no
H471 C47 H472 109.6 no
C46 C47 H473 110.4 no
H471 C47 H473 109.1 no
H472 C47 H473 109.1 no
C46 C48 H481 108.6 no
C46 C48 H482 109.8 no
H481 C48 H482 110.2 no
C46 C48 H483 109.8 no
H481 C48 H483 109.1 no
H482 C48 H483 109.3 no
C46 C49 H491 109.4 no
C46 C49 H492 109.4 no
H491 C49 H492 110.5 no
C46 C49 H493 108.2 no
H491 C49 H493 109.8 no
H492 C49 H493 109.5 no

loop_
_geom_bond_atom_site_label_1
_geom_bond_atom_site_label_2
_geom_bond_distance
_geom_bond_publ_flag
Fe1 Fe2 2.9330(3) yes
Fe1 P1 2.9174(5) yes
Fe1 P2 2.9253(5) yes
Fe1 P3 2.9186(5) yes
Fe1 F1 1.8347(11) yes
Fe1 N1 1.9690(15) yes
Fe1 N2 1.9753(15) yes
Fe1 N3 1.9661(16) yes
Fe2 P1 2.2290(5) yes
Fe2 P2 2.2205(5) yes
Fe2 P3 2.2149(5) yes
Fe2 N4 1.6251(15) yes
P1 N1 1.6433(15) yes
P1 C4 1.8448(18) yes
P1 C10 1.8304(19) yes
P2 N2 1.6348(15) yes
P2 C19 1.8352(19) yes
P2 C25 1.8305(19) yes
P3 N3 1.6414(15) yes
P3 C34 1.8332(19) yes
P3 C40 1.8318(18) yes
N1 C1 1.486(2) yes
N2 C16 1.488(2) yes
N3 C31 1.484(2) yes
N4 C46 1.445(2) yes
C1 C2 1.524(3) yes
C1 C3 1.527(3) yes
C1 H11 1.020 no
C2 H21 0.973 no
C2 H22 0.962 no
C2 H23 0.976 no
C3 H31 0.969 no
C3 H32 0.974 no
C3 H33 0.973 no
C4 C5 1.388(3) yes
C4 C9 1.397(3) yes
C5 C6 1.392(3) yes
C5 H51 0.934 no
C6 C7 1.385(3) yes
C6 H61 0.935 no
C7 C8 1.384(3) yes
C7 H71 0.935 no
C8 C9 1.392(3) yes
C8 H81 0.945 no
C9 H91 0.958 no
C10 C11 1.397(3) yes
C10 C15 1.398(3) yes
C11 C12 1.391(3) yes
C11 H111 0.936 no
C12 C13 1.389(3) yes
C12 H121 0.951 no
C13 C14 1.379(3) yes
C13 H131 0.931 no
C14 C15 1.382(3) yes
C14 H141 0.939 no
C15 H151 0.925 no
C16 C17 1.523(4) yes
C16 C18 1.507(4) yes
C16 H161 0.951 no
C17 H171 0.958 no
C17 H172 0.960 no
C17 H173 0.959 no
C18 H181 0.952 no
C18 H182 0.954 no
C18 H183 0.954 no
C19 C20 1.402(3) yes
C19 C24 1.396(3) yes
C20 C21 1.387(3) yes
C20 H201 0.936 no
C21 C22 1.378(4) yes
C21 H211 0.935 no
C22 C23 1.380(4) yes
C22 H221 0.943 no
C23 C24 1.391(3) yes
C23 H231 0.943 no
C24 H241 0.931 no
C25 C26 1.389(3) yes
C25 C30 1.405(2) yes
C26 C27 1.386(3) yes
C26 H261 0.928 no
C27 C28 1.384(3) yes
C27 H271 0.944 no
C28 C29 1.379(3) yes
C28 H281 0.944 no
C29 C30 1.384(3) yes
C29 H291 0.929 no
C30 H301 0.942 no
C31 C32 1.508(3) yes
C31 C33 1.513(3) yes
C31 H311 0.971 no
C32 H321 0.964 no
C32 H322 0.960 no
C32 H323 0.954 no
C33 H331 0.947 no
C33 H332 0.956 no
C33 H333 0.973 no
C34 C35 1.401(3) yes
C34 C39 1.390(3) yes
C35 C36 1.380(3) yes
C35 H351 0.919 no
C36 C37 1.382(3) yes
C36 H361 0.926 no
C37 C38 1.377(3) yes
C37 H371 0.930 no
C38 C39 1.395(3) yes
C38 H381 0.936 no
C39 H391 0.947 no
C40 C41 1.396(3) yes
C40 C45 1.394(3) yes
C41 C42 1.390(3) yes
C41 H411 0.930 no
C42 C43 1.383(3) yes
C42 H421 0.930 no
C43 C44 1.387(3) yes
C43 H431 0.941 no
C44 C45 1.386(3) yes
C44 H441 0.933 no
C45 H451 0.927 no
C46 C47 1.535(3) yes
C46 C48 1.527(3) yes
C46 C49 1.524(3) yes
C47 H471 0.967 no
C47 H472 0.966 no
C47 H473 0.975 no
C48 H481 0.962 no
C48 H482 0.961 no
C48 H483 0.962 no
C49 H491 0.976 no
C49 H492 0.965 no
C49 H493 0.962 no

loop_
_platon_squeeze_void_nr
_platon_squeeze_void_average_x
_platon_squeeze_void_average_y
_platon_squeeze_void_average_z
_platon_squeeze_void_volume
_platon_squeeze_void_count_electrons
_platon_squeeze_void_content
1 0.000 0.000 0.000 195 37 ' '
2 0.000 0.500 0.500 195 37 ' '
3 0.182 0.576 0.879 12 1 ' '
4 0.182 0.924 0.379 12 1 ' '
5 0.318 0.076 0.879 12 1 ' '
6 0.318 0.424 0.379 12 1 ' '
7 0.500 0.500 0.000 194 37 ' '
8 0.500 1.000 0.500 195 37 ' '
9 0.682 0.576 0.621 12 1 ' '
10 0.682 0.924 0.121 12 1 ' '
11 0.818 0.076 0.621 12 1 ' '
12 0.818 0.424 0.121 12 1 ' '
